data_7101136
loop_
_publ_author_name
'Robert Mulvey'
'Nicholas D.R. Barnett'
'William Clegg'
'Alan R. Kennedy'
'Susan Weatherstone'

_publ_section_title
;
Crystallographic characterisation of binary alkali
metal alkoxide magnesium bis(alkyl) mixtures:    differential binding of
Na+ and K+ to a common dinuclear diorganomagnesiate
;
_journal_issue 3
_journal_name_full 'Chemical Communications'
_journal_paper_doi 10.1039/b413191f
_journal_year 2005
_chemical_formula_moiety 'C36 H86 Mg2 N4 Na2 O2'
_chemical_formula_sum 'C36 H86 Mg2 N4 Na2 O2'
_chemical_formula_weight 701.69
_chemical_name_systematic
;
?
;
_space_group_IT_number 14
_symmetry_cell_setting monoclinic
_symmetry_space_group_name_Hall '-P 2yn'
_symmetry_space_group_name_H-M 'P 1 21/n 1'
_atom_sites_solution_hydrogens geom
_atom_sites_solution_primary direct
_atom_sites_solution_secondary difmap
_audit_creation_method SHELXL-97
_cell_angle_alpha 90.00
_cell_angle_beta 101.787(15)
_cell_angle_gamma 90.00
_cell_formula_units_Z 2
_cell_length_a 11.710(3)
_cell_length_b 14.312(3)
_cell_length_c 14.520(4)
_cell_measurement_reflns_used 32
_cell_measurement_temperature 293(2)
_cell_measurement_theta_max 19.1
_cell_measurement_theta_min 15.9
_cell_volume 2382.1(10)
_computing_cell_refinement 'Stoe DIF4'
_computing_data_collection 'Stoe DIF4'
_computing_data_reduction 'local programs'
_computing_molecular_graphics 'Bruker SHELXTL'
_computing_publication_material 'Bruker SHELXTL and local programs'
_computing_structure_refinement 'Bruker SHELXTL'
_computing_structure_solution 'Bruker SHELXTL'
_diffrn_ambient_temperature 293(2)
_diffrn_measured_fraction_theta_full 0.999
_diffrn_measured_fraction_theta_max 0.999
_diffrn_measurement_device_type 'Stoe-Siemens four-circle diffractometer'
_diffrn_measurement_method '\w/\q scans with on-line profile fitting'
_diffrn_radiation_monochromator graphite
_diffrn_radiation_source 'fine-focus sealed tube'
_diffrn_radiation_type CuK\a
_diffrn_radiation_wavelength 1.54178
_diffrn_reflns_av_R_equivalents 0.0439
_diffrn_reflns_av_sigmaI/netI 0.0572
_diffrn_reflns_limit_h_max 11
_diffrn_reflns_limit_h_min -11
_diffrn_reflns_limit_k_max 14
_diffrn_reflns_limit_k_min -14
_diffrn_reflns_limit_l_max 14
_diffrn_reflns_limit_l_min -14
_diffrn_reflns_number 3805
_diffrn_reflns_theta_full 50.44
_diffrn_reflns_theta_max 50.44
_diffrn_reflns_theta_min 4.38
_diffrn_standards_decay_% 4.3
_diffrn_standards_interval_time 60
_diffrn_standards_number 5
_exptl_absorpt_coefficient_mu 0.847
_exptl_absorpt_correction_type none
_exptl_crystal_colour colourless
_exptl_crystal_density_diffrn 0.978
_exptl_crystal_density_method 'not measured'
_exptl_crystal_description block
_exptl_crystal_F_000 784
_exptl_crystal_size_max 0.2
_exptl_crystal_size_mid 0.2
_exptl_crystal_size_min 0.2
_refine_diff_density_max 0.349
_refine_diff_density_min -0.273
_refine_diff_density_rms 0.047
_refine_ls_extinction_method none
_refine_ls_goodness_of_fit_ref 1.041
_refine_ls_hydrogen_treatment constr
_refine_ls_matrix_type full
_refine_ls_number_parameters 218
_refine_ls_number_reflns 2497
_refine_ls_number_restraints 46
_refine_ls_restrained_S_all 1.122
_refine_ls_R_factor_all 0.1256
_refine_ls_R_factor_gt 0.0723
_refine_ls_shift/su_max 0.001
_refine_ls_shift/su_mean 0.000
_refine_ls_structure_factor_coef Fsqd
_refine_ls_weighting_details 'calc w=1/[\s^2^(Fo^2^)+(0.1379P)^2^+1.6645P] where P=(Fo^2^+2Fc^2^)/3'
_refine_ls_weighting_scheme calc
_refine_ls_wR_factor_gt 0.2105
_refine_ls_wR_factor_ref 0.2511
_reflns_number_gt 1472
_reflns_number_total 2497
_reflns_threshold_expression I>2\s(I)
_cod_data_source_file b413191f.txt
_cod_original_sg_symbol_H-M 'P 21/n'
_cod_database_code 7101136

loop_
_symmetry_equiv_pos_as_xyz
'x, y, z'
'-x+1/2, y+1/2, -z+1/2'
'-x, -y, -z'
'x-1/2, -y-1/2, z-1/2'

loop_
_atom_site_label
_atom_site_type_symbol
_atom_site_fract_x
_atom_site_fract_y
_atom_site_fract_z
_atom_site_U_iso_or_equiv
_atom_site_adp_type
_atom_site_occupancy
_atom_site_symmetry_multiplicity
_atom_site_calc_flag
_atom_site_refinement_flags
_atom_site_disorder_assembly
_atom_site_disorder_group
Mg Mg 0.47535(18) 0.42981(14) 0.41917(12) 0.0743(7) Uani 1 1 d . . .
Na Na 0.6068(2) 0.61671(18) 0.39280(15) 0.0875(9) Uani 1 1 d . . .
N1 N 0.7927(7) 0.6680(7) 0.3405(6) 0.145(3) Uani 1 1 d U . .
N2 N 0.5489(7) 0.7544(5) 0.2762(5) 0.124(2) Uani 1 1 d U . .
C1 C 0.8388(14) 0.5904(11) 0.2935(12) 0.267(7) Uani 1 1 d U . .
H1A H 0.8640 0.5413 0.3381 0.400 Uiso 1 1 calc R . .
H1B H 0.9038 0.6117 0.2682 0.400 Uiso 1 1 calc R . .
H1C H 0.7789 0.5672 0.2435 0.400 Uiso 1 1 calc R . .
C2 C 0.8770(11) 0.7046(12) 0.4169(9) 0.260(8) Uani 1 1 d U . .
H2A H 0.9001 0.6567 0.4632 0.390 Uiso 1 1 calc R . .
H2B H 0.8437 0.7560 0.4447 0.390 Uiso 1 1 calc R . .
H2C H 0.9440 0.7258 0.3942 0.390 Uiso 1 1 calc R . .
C3 C 0.7587(12) 0.7417(10) 0.2725(9) 0.193(5) Uani 1 1 d U . .
H3A H 0.8196 0.7887 0.2854 0.232 Uiso 1 1 calc R . .
H3B H 0.7616 0.7154 0.2114 0.232 Uiso 1 1 calc R . .
C4 C 0.6603(13) 0.7859(12) 0.2627(12) 0.264(8) Uani 1 1 d U . .
H4A H 0.6458 0.8097 0.1988 0.317 Uiso 1 1 calc R . .
H4B H 0.6776 0.8402 0.3031 0.317 Uiso 1 1 calc R . .
C5 C 0.4792(16) 0.7256(8) 0.1887(8) 0.259(8) Uani 1 1 d U . .
H5A H 0.5176 0.6757 0.1629 0.389 Uiso 1 1 calc R . .
H5B H 0.4681 0.7774 0.1457 0.389 Uiso 1 1 calc R . .
H5C H 0.4047 0.7043 0.1983 0.389 Uiso 1 1 calc R . .
C6 C 0.4867(16) 0.8284(9) 0.3104(9) 0.239(7) Uani 1 1 d U . .
H6A H 0.4116 0.8061 0.3173 0.358 Uiso 1 1 calc R . .
H6B H 0.4768 0.8794 0.2665 0.358 Uiso 1 1 calc R . .
H6C H 0.5299 0.8492 0.3703 0.358 Uiso 1 1 calc R . .
O1 O 0.6146(3) 0.4845(3) 0.5100(3) 0.0785(12) Uani 1 1 d U . .
C7 C 0.7226(6) 0.4396(5) 0.5458(4) 0.0891(19) Uani 1 1 d U . .
C8 C 0.7056(8) 0.3628(6) 0.6140(6) 0.132(3) Uani 1 1 d U . .
H8A H 0.6773 0.3895 0.6657 0.198 Uiso 1 1 calc R . .
H8B H 0.7787 0.3321 0.6372 0.198 Uiso 1 1 calc R . .
H8C H 0.6499 0.3182 0.5822 0.198 Uiso 1 1 calc R . .
C9 C 0.7681(8) 0.3966(6) 0.4646(5) 0.133(3) Uani 1 1 d U . .
H9A H 0.7805 0.4450 0.4218 0.199 Uiso 1 1 calc R . .
H9B H 0.7122 0.3526 0.4322 0.199 Uiso 1 1 calc R . .
H9C H 0.8405 0.3651 0.4885 0.199 Uiso 1 1 calc R . .
C10 C 0.8098(6) 0.5106(6) 0.5958(6) 0.133(3) Uani 1 1 d U . .
H10A H 0.8209 0.5586 0.5523 0.200 Uiso 1 1 calc R . .
H10B H 0.8829 0.4802 0.6199 0.200 Uiso 1 1 calc R . .
H10C H 0.7808 0.5380 0.6469 0.200 Uiso 1 1 calc R . .
C11 C 0.4939(6) 0.4689(5) 0.2772(4) 0.093(2) Uani 1 1 d U . .
H11A H 0.4903 0.5365 0.2720 0.111 Uiso 1 1 calc R . .
H11B H 0.5706 0.4497 0.2689 0.111 Uiso 1 1 calc R . .
C12 C 0.4051(7) 0.4285(6) 0.1991(4) 0.113(3) Uani 1 1 d U . .
H12A H 0.3293 0.4520 0.2051 0.136 Uiso 1 1 calc R . .
H12B H 0.4042 0.3614 0.2082 0.136 Uiso 1 1 calc R . .
C13 C 0.4190(8) 0.4466(7) 0.0991(4) 0.131(3) Uani 1 1 d U . .
H13A H 0.4187 0.5136 0.0891 0.157 Uiso 1 1 calc R . .
H13B H 0.4948 0.4235 0.0925 0.157 Uiso 1 1 calc R . .
C14 C 0.3295(10) 0.4043(8) 0.0244(6) 0.194(5) Uani 1 1 d U . .
H14A H 0.3458 0.4196 -0.0360 0.290 Uiso 1 1 calc R . .
H14B H 0.2541 0.4281 0.0285 0.290 Uiso 1 1 calc R . .
H14C H 0.3303 0.3377 0.0321 0.290 Uiso 1 1 calc R . .
C15 C 0.4207(8) 0.2852(5) 0.4415(5) 0.120(3) Uani 1 1 d DU . .
H15A H 0.4381 0.2727 0.5086 0.144 Uiso 0.706(15) 1 calc PR A 1
H15B H 0.3368 0.2813 0.4203 0.144 Uiso 0.706(15) 1 calc PR A 1
H15C H 0.4474 0.2736 0.5090 0.144 Uiso 0.294(15) 1 calc PR A 2
C16 C 0.4735(12) 0.2127(6) 0.3952(8) 0.195(5) Uani 1 1 d DU A .
H16A H 0.5540 0.2031 0.4268 0.235 Uiso 1 1 calc R . .
H16B H 0.4720 0.2296 0.3303 0.235 Uiso 1 1 calc R . .
C17 C 0.4006(18) 0.1222(8) 0.4001(10) 0.300(12) Uani 1 1 d DU . .
H17A H 0.3941 0.1111 0.4647 0.360 Uiso 0.706(15) 1 calc PR A 1
H17B H 0.3225 0.1309 0.3629 0.360 Uiso 0.706(15) 1 calc PR A 1
H17C H 0.4337 0.0715 0.3711 0.450 Uiso 0.294(15) 1 calc PR A 2
H17D H 0.3216 0.1324 0.3674 0.450 Uiso 0.294(15) 1 calc PR A 2
H17E H 0.4015 0.1072 0.4646 0.450 Uiso 0.294(15) 1 calc PR A 2
C18A C 0.449(2) 0.0486(11) 0.3683(14) 0.271(12) Uani 0.706(15) 1 d PDU A 1
H18A H 0.4016 -0.0055 0.3707 0.407 Uiso 0.706(15) 1 calc PR A 1
H18B H 0.5254 0.0384 0.4066 0.407 Uiso 0.706(15) 1 calc PR A 1
H18C H 0.4564 0.0597 0.3044 0.407 Uiso 0.706(15) 1 calc PR A 1
C18B C 0.2947(15) 0.2526(18) 0.419(3) 0.23(2) Uani 0.294(15) 1 d PDU A 2
H18D H 0.2471 0.2956 0.4449 0.347 Uiso 0.294(15) 1 calc PR A 2
H18E H 0.2893 0.1916 0.4449 0.347 Uiso 0.294(15) 1 calc PR A 2
H18F H 0.2682 0.2499 0.3516 0.347 Uiso 0.294(15) 1 calc PR A 2

loop_
_atom_site_aniso_label
_atom_site_aniso_U_11
_atom_site_aniso_U_22
_atom_site_aniso_U_33
_atom_site_aniso_U_23
_atom_site_aniso_U_13
_atom_site_aniso_U_12
Mg 0.0968(15) 0.0753(14) 0.0494(11) -0.0005(10) 0.0119(10) -0.0039(11)
Na 0.1064(19) 0.0923(18) 0.0647(15) 0.0127(12) 0.0197(13) -0.0078(15)
N1 0.134(6) 0.187(8) 0.117(5) 0.047(5) 0.030(4) -0.021(5)
N2 0.161(6) 0.120(6) 0.093(4) 0.037(4) 0.033(4) 0.006(5)
C1 0.284(16) 0.288(14) 0.296(16) 0.072(10) 0.219(14) 0.071(12)
C2 0.173(11) 0.38(2) 0.197(11) 0.107(10) -0.033(8) -0.149(12)
C3 0.164(8) 0.248(12) 0.172(9) 0.111(9) 0.045(8) -0.019(8)
C4 0.188(10) 0.274(17) 0.339(18) 0.228(15) 0.072(10) 0.006(8)
C5 0.44(2) 0.145(10) 0.135(8) 0.059(6) -0.087(11) -0.043(11)
C6 0.405(18) 0.169(11) 0.169(9) 0.091(7) 0.120(11) 0.135(12)
O1 0.084(3) 0.088(3) 0.060(2) -0.002(2) 0.0079(19) 0.005(2)
C7 0.091(5) 0.105(5) 0.066(4) -0.003(3) 0.005(3) 0.014(4)
C8 0.147(7) 0.144(7) 0.097(5) 0.033(5) 0.010(5) 0.039(5)
C9 0.133(7) 0.170(8) 0.094(5) -0.022(5) 0.021(4) 0.044(6)
C10 0.099(5) 0.158(7) 0.128(6) -0.039(6) -0.011(5) 0.003(5)
C11 0.120(5) 0.102(5) 0.056(3) 0.000(3) 0.018(3) -0.011(4)
C12 0.142(6) 0.138(7) 0.055(4) -0.006(4) 0.011(4) -0.018(5)
C13 0.175(8) 0.155(8) 0.055(4) -0.012(4) 0.009(4) 0.004(6)
C14 0.244(13) 0.245(13) 0.077(5) -0.032(7) -0.003(6) -0.060(10)
C15 0.189(8) 0.100(5) 0.069(4) 0.001(4) 0.020(5) -0.035(6)
C16 0.355(16) 0.081(6) 0.149(9) -0.026(6) 0.049(10) -0.007(8)
C17 0.62(4) 0.086(7) 0.179(12) -0.020(8) 0.036(16) -0.078(13)
C18A 0.45(3) 0.131(11) 0.193(19) -0.002(14) -0.02(2) -0.034(18)
C18B 0.190(14) 0.048(17) 0.38(6) 0.00(2) -0.13(3) -0.024(17)

loop_
_atom_type_symbol
_atom_type_description
_atom_type_scat_dispersion_real
_atom_type_scat_dispersion_imag
_atom_type_scat_source
C C 0.0181 0.0091 'International Tables Vol C Tables 4.2.6.8 and 6.1.1.4'
H H 0.0000 0.0000 'International Tables Vol C Tables 4.2.6.8 and 6.1.1.4'
N N 0.0311 0.0180 'International Tables Vol C Tables 4.2.6.8 and 6.1.1.4'
Na Na 0.1353 0.1239 'International Tables Vol C Tables 4.2.6.8 and 6.1.1.4'
Mg Mg 0.1719 0.1771 'International Tables Vol C Tables 4.2.6.8 and 6.1.1.4'
O O 0.0492 0.0322 'International Tables Vol C Tables 4.2.6.8 and 6.1.1.4'

loop_
_geom_angle_atom_site_label_1
_geom_angle_atom_site_label_2
_geom_angle_atom_site_label_3
_geom_angle
_geom_angle_site_symmetry_1
_geom_angle_site_symmetry_3
O1 Mg O1 82.47(19) . 3_666
O1 Mg C11 106.9(2) . .
O1 Mg C11 119.0(2) 3_666 .
O1 Mg C15 118.9(3) . .
O1 Mg C15 107.2(3) 3_666 .
C11 Mg C15 117.7(3) . .
N1 Na N2 73.3(3) . .
N1 Na O1 119.9(2) . .
N1 Na C11 111.0(3) . .
N1 Na C15 111.0(3) . 3_666
N2 Na O1 166.8(2) . .
N2 Na C11 98.7(2) . .
N2 Na C15 96.7(2) . 3_666
O1 Na C11 77.90(17) . .
O1 Na C15 78.23(18) . 3_666
C11 Na C15 137.8(2) . 3_666
Na N1 C1 109.7(7) . .
Na N1 C2 111.8(7) . .
Na N1 C3 106.3(7) . .
C1 N1 C2 112.3(12) . .
C1 N1 C3 108.2(10) . .
C2 N1 C3 108.3(10) . .
Na N2 C4 101.8(6) . .
Na N2 C5 112.9(6) . .
Na N2 C6 114.8(5) . .
C4 N2 C5 110.0(11) . .
C4 N2 C6 110.9(11) . .
C5 N2 C6 106.5(11) . .
N1 C3 C4 123.1(11) . .
N2 C4 C3 130.2(13) . .
Mg O1 Mg 97.53(18) . 3_666
Mg O1 Na 86.45(16) . .
Mg O1 Na 86.46(16) 3_666 .
Mg O1 C7 126.9(4) . .
Mg O1 C7 127.2(3) 3_666 .
Na O1 C7 119.4(4) . .
O1 C7 C8 109.9(6) . .
O1 C7 C9 109.1(5) . .
O1 C7 C10 109.5(6) . .
C8 C7 C9 109.0(7) . .
C8 C7 C10 109.8(6) . .
C9 C7 C10 109.5(6) . .
Mg C11 Na 76.03(19) . .
Mg C11 C12 115.4(5) . .
Na C11 C12 154.6(6) . .
C11 C12 C13 117.9(7) . .
C12 C13 C14 115.7(8) . .
Mg C15 Na 75.5(2) . 3_666
Mg C15 C16 116.2(6) . .
Mg C15 C18B 123.6(12) . .
Na C15 C16 151.4(7) 3_666 .
Na C15 C18B 93.6(15) 3_666 .
C16 C15 C18B 99.6(11) . .
C15 C16 C17 106.6(10) . .
C16 C17 C18A 111.4(16) . .

loop_
_geom_bond_atom_site_label_1
_geom_bond_atom_site_label_2
_geom_bond_distance
_geom_bond_site_symmetry_2
Mg O1 2.033(4) .
Mg O1 2.028(4) 3_666
Mg C11 2.190(6) .
Mg C15 2.209(8) .
Na N1 2.556(8) .
Na N2 2.596(7) .
Na O1 2.533(5) .
Na C11 2.852(7) .
Na C15 2.860(8) 3_666
N1 C1 1.463(15) .
N1 C2 1.425(13) .
N1 C3 1.444(12) .
N2 C4 1.431(14) .
N2 C5 1.424(12) .
N2 C6 1.431(12) .
C3 C4 1.297(16) .
O1 Mg 2.028(4) 3_666
O1 C7 1.420(7) .
C7 C8 1.520(10) .
C7 C9 1.520(9) .
C7 C10 1.516(10) .
C11 C12 1.490(9) .
C12 C13 1.516(9) .
C13 C14 1.475(11) .
C15 Na 2.860(8) 3_666
C15 C16 1.443(10) .
C15 C18B 1.518(16) .
C16 C17 1.561(14) .
C17 C18A 1.326(17) .
